data_2224049
loop_
_publ_author_name
'Kim, Nam-Ho'
'Ha, Kwang'

_publ_section_title
;
 (2,2'-Bipyridine-\k^2^<i>N</i>,<i>N</i>')dibromidopalladium(II)
 dichloromethane solvate
;
_journal_coeditor_code WM2260
_journal_issue 11
_journal_name_full 'Acta Crystallographica Section E'
_journal_page_first m1292
_journal_paper_doi 10.1107/S1600536809039701
_journal_volume 65
_journal_year 2009
_chemical_formula_iupac '[Pd Br2 (C10 H8 N2)], C H2 Cl2'
_chemical_formula_moiety 'C10 H8 Br2 N2 Pd, C H2 Cl2'
_chemical_formula_sum 'C11 H10 Br2 Cl2 N2 Pd'
_chemical_formula_weight 507.33
_chemical_name_systematic
;(2,2'-Bipyridine-\k^2^<i>N</i>,<i>N</i>')dibromidopalladium(II)
 dichloromethane
solvate
;
_space_group_IT_number 2
_symmetry_cell_setting triclinic
_symmetry_space_group_name_Hall '-P 1'
_symmetry_space_group_name_H-M 'P -1'
_atom_sites_solution_hydrogens geom
_atom_sites_solution_primary direct
_atom_sites_solution_secondary difmap
_cell_angle_alpha 72.882(2)
_cell_angle_beta 67.292(2)
_cell_angle_gamma 80.995(2)
_cell_formula_units_Z 2
_cell_length_a 8.9323(10)
_cell_length_b 9.3035(10)
_cell_length_c 10.0113(11)
_cell_measurement_reflns_used 1623
_cell_measurement_temperature 200(2)
_cell_measurement_theta_max 26.66
_cell_measurement_theta_min 2.28
_cell_volume 732.60(14)
_computing_cell_refinement 'SAINT (Bruker, 2000)'
_computing_data_collection 'SMART (Bruker, 2000)'
_computing_data_reduction 'SAINT (Bruker, 2000)'
_computing_molecular_graphics 'ORTEP-3 (Farrugia, 1997) and PLATON (Spek, 2009)'
_computing_publication_material 'SHELXL97 (Sheldrick, 2008)'
_computing_structure_refinement 'SHELXL97 (Sheldrick, 2008)'
_computing_structure_solution 'SHELXS97 (Sheldrick, 2008)'
_diffrn_ambient_temperature 200(2)
_diffrn_measured_fraction_theta_full 0.983
_diffrn_measured_fraction_theta_max 0.983
_diffrn_measurement_device_type 'Bruker SMART 1000 CCD'
_diffrn_measurement_method '\f and \w'
_diffrn_radiation_monochromator graphite
_diffrn_radiation_source 'fine-focus sealed tube'
_diffrn_radiation_type MoK\a
_diffrn_radiation_wavelength 0.71073
_diffrn_reflns_av_R_equivalents 0.0375
_diffrn_reflns_av_sigmaI/netI 0.0897
_diffrn_reflns_limit_h_max 11
_diffrn_reflns_limit_h_min -11
_diffrn_reflns_limit_k_max 12
_diffrn_reflns_limit_k_min -12
_diffrn_reflns_limit_l_max 10
_diffrn_reflns_limit_l_min -13
_diffrn_reflns_number 5486
_diffrn_reflns_theta_full 28.28
_diffrn_reflns_theta_max 28.28
_diffrn_reflns_theta_min 2.28
_diffrn_standards_number 0
_exptl_absorpt_coefficient_mu 7.067
_exptl_absorpt_correction_T_max 1.000000
_exptl_absorpt_correction_T_min 0.707088
_exptl_absorpt_correction_type multi-scan
_exptl_absorpt_process_details '(SADABS; Bruker, 2000)'
_exptl_crystal_colour 'dark orange'
_exptl_crystal_density_diffrn 2.300
_exptl_crystal_density_method 'not measured'
_exptl_crystal_description block
_exptl_crystal_F_000 480
_exptl_crystal_size_max 0.22
_exptl_crystal_size_mid 0.15
_exptl_crystal_size_min 0.11
_refine_diff_density_max 2.128
_refine_diff_density_min -3.431
_refine_ls_extinction_method none
_refine_ls_goodness_of_fit_ref 1.135
_refine_ls_hydrogen_treatment constr
_refine_ls_matrix_type full
_refine_ls_number_parameters 163
_refine_ls_number_reflns 3574
_refine_ls_number_restraints 0
_refine_ls_restrained_S_all 1.135
_refine_ls_R_factor_all 0.1308
_refine_ls_R_factor_gt 0.0678
_refine_ls_shift/su_max 0.000
_refine_ls_shift/su_mean 0.000
_refine_ls_structure_factor_coef Fsqd
_refine_ls_weighting_details 'w=1/[\s^2^(Fo^2^)+21.2252P] where P=(Fo^2^+2Fc^2^)/3'
_refine_ls_weighting_scheme calc
_refine_ls_wR_factor_gt 0.1153
_refine_ls_wR_factor_ref 0.1881
_reflns_number_gt 2195
_reflns_number_total 3574
_reflns_threshold_expression I>2\s(I)
_cod_data_source_file wm2260.cif
_cod_data_source_block I
_cod_depositor_comments
;
The following automatic conversions were performed:
'_symmetry_cell_setting' value 'Triclinic' changed to 'triclinic'
according to '/home/saulius/struct/CIF-dictionaries/cif_core.dic'
dictionary named 'cif_core.dic' version 2.4.1 from
2010-06-29.

'_exptl_absorpt_correction_type' value 'Multi-scan' changed
to 'multi-scan' according to
'/home/saulius/struct/CIF-dictionaries/cif_core.dic' dictionary named
'cif_core.dic' version 2.4.1 from 2010-06-29.

Automatic conversion script
Id: cif_fix_enum 1527 2010-12-29 10:47:43Z saulius 

The following automatic conversions were performed:

'_symmetry_cell_setting' value 'Triclinic' changed to 'triclinic'
according to /home/saulius/struct/CIF-dictionaries/cif_core.dic
dictionary named 'cif_core.dic' version 2.4.1 from
2010-06-29.

'_exptl_absorpt_correction_type' value 'Multi-scan'
changed to 'multi-scan' according to
/home/saulius/struct/CIF-dictionaries/cif_core.dic dictionary named
'cif_core.dic' version 2.4.1 from 2010-06-29.

Automatic conversion script
Id: cif_fix_values 1715 2011-07-08 13:25:40Z adriana 
;
_cod_database_code 2224049
_cod_database_fobs_code 2224049

loop_
_symmetry_equiv_pos_as_xyz
'x, y, z'
'-x, -y, -z'

loop_
_atom_site_type_symbol
_atom_site_label
_atom_site_fract_x
_atom_site_fract_y
_atom_site_fract_z
_atom_site_U_iso_or_equiv
_atom_site_adp_type
_atom_site_calc_flag
_atom_site_refinement_flags
_atom_site_occupancy
_atom_site_disorder_assembly
_atom_site_disorder_group
Pd Pd1 0.17533(13) 0.20690(12) 0.28502(12) 0.0321(3) Uani d . 1 . .
Br Br1 0.1261(2) 0.47367(16) 0.19026(18) 0.0424(4) Uani d . 1 . .
Br Br2 0.3633(2) 0.26600(18) 0.3779(2) 0.0491(4) Uani d . 1 . .
N N1 0.2025(13) -0.0210(11) 0.3616(12) 0.028(2) Uani d . 1 . .
N N2 0.0139(13) 0.1409(13) 0.2168(14) 0.036(3) Uani d . 1 . .
C C1 0.3048(18) -0.0927(14) 0.4310(15) 0.036(3) Uani d . 1 . .
H H1 0.3742 -0.0363 0.4462 0.043 Uiso calc R 1 . .
C C2 0.3107(19) -0.2513(16) 0.4819(17) 0.042(4) Uani d . 1 . .
H H2 0.3822 -0.3021 0.5325 0.051 Uiso calc R 1 . .
C C3 0.2123(18) -0.3299(16) 0.4572(17) 0.043(4) Uani d . 1 . .
H H3 0.2171 -0.4369 0.4870 0.052 Uiso calc R 1 . .
C C4 0.1059(19) -0.2536(15) 0.3888(16) 0.039(3) Uani d . 1 . .
H H4 0.0338 -0.3090 0.3760 0.047 Uiso calc R 1 . .
C C5 0.1007(15) -0.0985(15) 0.3378(15) 0.033(3) Uani d . 1 . .
C C6 -0.0030(16) -0.0117(16) 0.2607(16) 0.036(3) Uani d . 1 . .
C C7 -0.1125(18) -0.0734(18) 0.2308(17) 0.043(4) Uani d . 1 . .
H H7 -0.1228 -0.1793 0.2599 0.052 Uiso calc R 1 . .
C C8 -0.210(2) 0.0237(19) 0.1559(18) 0.050(4) Uani d . 1 . .
H H8 -0.2888 -0.0153 0.1361 0.060 Uiso calc R 1 . .
C C9 -0.188(2) 0.1730(18) 0.1129(18) 0.049(4) Uani d . 1 . .
H H9 -0.2510 0.2396 0.0603 0.059 Uiso calc R 1 . .
C C10 -0.0763(18) 0.2292(19) 0.1449(17) 0.043(4) Uani d . 1 . .
H H10 -0.0636 0.3348 0.1143 0.051 Uiso calc R 1 . .
C C11 0.5407(19) 0.6259(17) 0.1286(19) 0.048(4) Uani d . 1 . .
H H11A 0.4406 0.5743 0.2001 0.058 Uiso calc R 1 . .
H H11B 0.5875 0.5785 0.0437 0.058 Uiso calc R 1 . .
Cl Cl1 0.4918(5) 0.8180(5) 0.0621(5) 0.0515(10) Uani d . 1 . .
Cl Cl2 0.6808(6) 0.6039(5) 0.2181(6) 0.0662(13) Uani d . 1 . .

loop_
_atom_site_aniso_label
_atom_site_aniso_U_11
_atom_site_aniso_U_22
_atom_site_aniso_U_33
_atom_site_aniso_U_12
_atom_site_aniso_U_13
_atom_site_aniso_U_23
Pd1 0.0322(6) 0.0287(5) 0.0372(6) -0.0048(4) -0.0124(5) -0.0096(4)
Br1 0.0503(9) 0.0281(7) 0.0507(10) -0.0036(6) -0.0195(7) -0.0104(6)
Br2 0.0533(10) 0.0378(8) 0.0684(12) -0.0122(7) -0.0345(9) -0.0089(8)
N1 0.032(6) 0.015(5) 0.033(6) -0.001(4) -0.017(5) 0.004(4)
N2 0.022(6) 0.040(7) 0.053(8) -0.006(5) -0.013(5) -0.018(6)
C1 0.051(9) 0.015(6) 0.037(8) -0.003(6) -0.018(7) 0.004(5)
C2 0.047(9) 0.027(7) 0.052(10) 0.004(6) -0.024(8) -0.003(6)
C3 0.045(9) 0.024(7) 0.042(9) -0.001(6) 0.002(7) -0.005(6)
C4 0.055(9) 0.024(7) 0.036(8) -0.003(6) -0.021(7) 0.001(6)
C5 0.020(6) 0.041(8) 0.040(8) -0.006(6) -0.001(5) -0.024(6)
C6 0.027(7) 0.040(8) 0.041(8) -0.010(6) -0.009(6) -0.011(6)
C7 0.041(9) 0.046(9) 0.043(9) -0.011(7) -0.016(7) -0.006(7)
C8 0.053(10) 0.053(10) 0.055(11) -0.008(8) -0.035(9) -0.007(8)
C9 0.051(10) 0.048(9) 0.054(10) -0.010(8) -0.034(8) 0.006(8)
C10 0.045(9) 0.059(10) 0.045(9) -0.007(7) -0.037(7) -0.014(7)
C11 0.041(9) 0.045(9) 0.055(10) -0.016(7) -0.004(8) -0.018(8)
Cl1 0.055(2) 0.045(2) 0.055(3) -0.0045(18) -0.026(2) -0.0050(18)
Cl2 0.069(3) 0.052(3) 0.091(4) 0.003(2) -0.052(3) -0.008(2)

loop_
_atom_type_symbol
_atom_type_description
_atom_type_scat_dispersion_real
_atom_type_scat_dispersion_imag
_atom_type_scat_source
C C 0.0033 0.0016 'International Tables Vol C Tables 4.2.6.8 and 6.1.1.4'
H H 0.0000 0.0000 'International Tables Vol C Tables 4.2.6.8 and 6.1.1.4'
Br Br -0.2901 2.4595 'International Tables Vol C Tables 4.2.6.8 and 6.1.1.4'
Cl Cl 0.1484 0.1585 'International Tables Vol C Tables 4.2.6.8 and 6.1.1.4'
N N 0.0061 0.0033 'International Tables Vol C Tables 4.2.6.8 and 6.1.1.4'
Pd Pd -0.9988 1.0072 'International Tables Vol C Tables 4.2.6.8 and 6.1.1.4'

loop_
_geom_angle_atom_site_label_1
_geom_angle_atom_site_label_2
_geom_angle_atom_site_label_3
_geom_angle_site_symmetry_1
_geom_angle_site_symmetry_3
_geom_angle
_geom_angle_publ_flag
N1 Pd1 N2 . . 80.6(5) ?
N1 Pd1 Br2 . . 95.3(3) ?
N2 Pd1 Br2 . . 175.7(4) ?
N1 Pd1 Br1 . . 175.7(3) ?
N2 Pd1 Br1 . . 95.1(3) ?
Br2 Pd1 Br1 . . 88.90(6) ?
C1 N1 C5 . . 121.3(11) ?
C1 N1 Pd1 . . 125.6(9) ?
C5 N1 Pd1 . . 113.0(9) ?
C10 N2 C6 . . 119.5(12) ?
C10 N2 Pd1 . . 126.8(10) ?
C6 N2 Pd1 . . 113.6(10) ?
N1 C1 C2 . . 120.6(13) ?
N1 C1 H1 . . 119.7 ?
C2 C1 H1 . . 119.7 ?
C3 C2 C1 . . 118.8(14) ?
C3 C2 H2 . . 120.6 ?
C1 C2 H2 . . 120.6 ?
C2 C3 C4 . . 119.4(13) ?
C2 C3 H3 . . 120.3 ?
C4 C3 H3 . . 120.3 ?
C3 C4 C5 . . 121.9(14) ?
C3 C4 H4 . . 119.1 ?
C5 C4 H4 . . 119.1 ?
N1 C5 C4 . . 117.9(13) ?
N1 C5 C6 . . 117.2(12) ?
C4 C5 C6 . . 124.9(12) ?
C7 C6 N2 . . 120.9(14) ?
C7 C6 C5 . . 123.7(13) ?
N2 C6 C5 . . 115.4(12) ?
C6 C7 C8 . . 118.5(15) ?
C6 C7 H7 . . 120.7 ?
C8 C7 H7 . . 120.7 ?
C9 C8 C7 . . 118.9(15) ?
C9 C8 H8 . . 120.6 ?
C7 C8 H8 . . 120.6 ?
C8 C9 C10 . . 120.3(15) ?
C8 C9 H9 . . 119.8 ?
C10 C9 H9 . . 119.8 ?
N2 C10 C9 . . 121.9(15) ?
N2 C10 H10 . . 119.1 ?
C9 C10 H10 . . 119.1 ?
Cl2 C11 Cl1 . . 110.9(8) ?
Cl2 C11 H11A . . 109.5 ?
Cl1 C11 H11A . . 109.5 ?
Cl2 C11 H11B . . 109.5 ?
Cl1 C11 H11B . . 109.5 ?
H11A C11 H11B . . 108.0 ?

loop_
_geom_bond_atom_site_label_1
_geom_bond_atom_site_label_2
_geom_bond_site_symmetry_2
_geom_bond_distance
_geom_bond_publ_flag
Pd1 N1 . 2.042(9) ?
Pd1 N2 . 2.051(11) ?
Pd1 Br2 . 2.4044(19) ?
Pd1 Br1 . 2.4182(18) ?
N1 C1 . 1.338(17) ?
N1 C5 . 1.370(15) ?
N2 C10 . 1.317(18) ?
N2 C6 . 1.371(17) ?
C1 C2 . 1.412(17) ?
C1 H1 . 0.9500 ?
C2 C3 . 1.36(2) ?
C2 H2 . 0.9500 ?
C3 C4 . 1.37(2) ?
C3 H3 . 0.9500 ?
C4 C5 . 1.382(18) ?
C4 H4 . 0.9500 ?
C5 C6 . 1.43(2) ?
C6 C7 . 1.371(19) ?
C7 C8 . 1.41(2) ?
C7 H7 . 0.9500 ?
C8 C9 . 1.35(2) ?
C8 H8 . 0.9500 ?
C9 C10 . 1.373(19) ?
C9 H9 . 0.9500 ?
C10 H10 . 0.9500 ?
C11 Cl2 . 1.757(17) ?
C11 Cl1 . 1.763(16) ?
C11 H11A . 0.9900 ?
C11 H11B . 0.9900 ?

loop_
_geom_hbond_atom_site_label_D
_geom_hbond_atom_site_label_H
_geom_hbond_atom_site_label_A
_geom_hbond_site_symmetry_A
_geom_hbond_distance_DH
_geom_hbond_distance_HA
_geom_hbond_distance_DA
_geom_hbond_angle_DHA
C1 H1 Br2 . 0.95 2.69 3.313(13) 124.0
C2 H2 Br2 2_656 0.95 2.84 3.659(16) 144.7
C10 H10 Br1 . 0.95 2.72 3.343(14) 124.2
C11 H11A Br2 . 0.99 2.92 3.693(15) 135.4
C11 H11B Br1 2_665 0.99 2.81 3.668(16) 144.7

loop_
_geom_torsion_atom_site_label_1
_geom_torsion_atom_site_label_2
_geom_torsion_atom_site_label_3
_geom_torsion_atom_site_label_4
_geom_torsion_site_symmetry_1
_geom_torsion_site_symmetry_2
_geom_torsion_site_symmetry_3
_geom_torsion_site_symmetry_4
_geom_torsion
_geom_torsion_publ_flag
N2 Pd1 N1 C1 . . . . 178.3(12) ?
Br2 Pd1 N1 C1 . . . . -3.1(11) ?
N2 Pd1 N1 C5 . . . . -2.9(9) ?
Br2 Pd1 N1 C5 . . . . 175.6(8) ?
N1 Pd1 N2 C10 . . . . 179.9(13) ?
Br1 Pd1 N2 C10 . . . . 0.6(13) ?
N1 Pd1 N2 C6 . . . . 3.5(9) ?
Br1 Pd1 N2 C6 . . . . -175.8(9) ?
C5 N1 C1 C2 . . . . 0(2) ?
Pd1 N1 C1 C2 . . . . 178.7(10) ?
N1 C1 C2 C3 . . . . 1(2) ?
C1 C2 C3 C4 . . . . -2(2) ?
C2 C3 C4 C5 . . . . 3(2) ?
C1 N1 C5 C4 . . . . 0.4(19) ?
Pd1 N1 C5 C4 . . . . -178.4(10) ?
C1 N1 C5 C6 . . . . -179.2(12) ?
Pd1 N1 C5 C6 . . . . 2.0(15) ?
C3 C4 C5 N1 . . . . -2(2) ?
C3 C4 C5 C6 . . . . 177.7(14) ?
C10 N2 C6 C7 . . . . 0(2) ?
Pd1 N2 C6 C7 . . . . 176.6(11) ?
C10 N2 C6 C5 . . . . 179.8(13) ?
Pd1 N2 C6 C5 . . . . -3.5(15) ?
N1 C5 C6 C7 . . . . -179.1(13) ?
C4 C5 C6 C7 . . . . 1(2) ?
N1 C5 C6 N2 . . . . 1.1(18) ?
C4 C5 C6 N2 . . . . -178.6(13) ?
N2 C6 C7 C8 . . . . -1(2) ?
C5 C6 C7 C8 . . . . 179.1(14) ?
C6 C7 C8 C9 . . . . 2(2) ?
C7 C8 C9 C10 . . . . -2(3) ?
C6 N2 C10 C9 . . . . 0(2) ?
Pd1 N2 C10 C9 . . . . -175.8(12) ?
C8 C9 C10 N2 . . . . 0(3) ?
